data_4101895
loop_
_publ_author_name
'Gabriel M\'enard'
'Douglas W. Stephan'

_publ_section_title
;
 Room Temperature Reduction of CO2 to Methanol by Al-Based Frustrated
 Lewis Pairs and Ammonia Borane
;
_journal_name_full 'Journal of the American Chemical Society'
_journal_page_first 1796
_journal_page_last 1797
_journal_paper_doi 10.1021/ja9104792
_journal_volume 132
_journal_year 2010
_chemical_formula_sum 'C30 H40 Al Br3 P'
_chemical_formula_weight 698.30
_space_group_IT_number 2
_symmetry_cell_setting triclinic
_symmetry_space_group_name_Hall '-P 1'
_symmetry_space_group_name_H-M 'P -1'
_atom_sites_solution_hydrogens geom
_atom_sites_solution_primary direct
_atom_sites_solution_secondary difmap
_audit_creation_method SHELXL-97
_cell_angle_alpha 84.716(2)
_cell_angle_beta 85.767(2)
_cell_angle_gamma 76.403(2)
_cell_formula_units_Z 2
_cell_length_a 10.5729(4)
_cell_length_b 11.2503(4)
_cell_length_c 13.1735(5)
_cell_measurement_temperature 150(2)
_cell_measurement_theta_max 25.0
_cell_measurement_theta_min 2.0
_cell_volume 1514.37(10)
_computing_structure_refinement 'SHELXL-97 (Sheldrick, 1997)'
_computing_structure_solution 'SHELXS-97 (Sheldrick, 1990)'
_diffrn_ambient_temperature 150(2)
_diffrn_measured_fraction_theta_full 0.986
_diffrn_measured_fraction_theta_max 0.986
_diffrn_radiation_monochromator graphite
_diffrn_radiation_source 'fine-focus sealed tube'
_diffrn_radiation_type MoK\a
_diffrn_radiation_wavelength 0.71073
_diffrn_reflns_av_R_equivalents 0.0334
_diffrn_reflns_av_sigmaI/netI 0.0399
_diffrn_reflns_limit_h_max 16
_diffrn_reflns_limit_h_min -16
_diffrn_reflns_limit_k_max 17
_diffrn_reflns_limit_k_min -17
_diffrn_reflns_limit_l_max 19
_diffrn_reflns_limit_l_min -19
_diffrn_reflns_number 42871
_diffrn_reflns_theta_full 33.06
_diffrn_reflns_theta_max 33.06
_diffrn_reflns_theta_min 1.55
_exptl_absorpt_coefficient_mu 4.095
_exptl_absorpt_correction_T_max 0.7465
_exptl_absorpt_correction_T_min 0.6040
_exptl_absorpt_correction_type empirical
_exptl_crystal_density_diffrn 1.531
_exptl_crystal_density_method 'not measured'
_exptl_crystal_F_000 706
_exptl_crystal_size_max 0.27
_exptl_crystal_size_mid 0.23
_exptl_crystal_size_min 0.21
_refine_diff_density_max 1.935
_refine_diff_density_min -0.997
_refine_diff_density_rms 0.107
_refine_ls_extinction_method none
_refine_ls_goodness_of_fit_ref 1.025
_refine_ls_hydrogen_treatment fixed
_refine_ls_matrix_type full
_refine_ls_number_parameters 316
_refine_ls_number_reflns 11306
_refine_ls_number_restraints 2
_refine_ls_restrained_S_all 1.034
_refine_ls_R_factor_all 0.0786
_refine_ls_R_factor_gt 0.0467
_refine_ls_shift/su_max 0.001
_refine_ls_shift/su_mean 0.000
_refine_ls_structure_factor_coef Fsqd
_refine_ls_weighting_details 'calc w=1/[\s^2^(Fo^2^)+(0.0686P)^2^+1.1069P] where P=(Fo^2^+2Fc^2^)/3'
_refine_ls_weighting_scheme calc
_refine_ls_wR_factor_gt 0.1198
_refine_ls_wR_factor_ref 0.1333
_reflns_number_gt 7770
_reflns_number_total 11311
_reflns_threshold_expression >2sigma(I)
_cod_data_source_file ja9104792_si_001_2.cif
_cod_data_source_block (Mes3P(AlBr3(0.5(C6H14)
_cod_database_code 4101895

loop_
_symmetry_equiv_pos_as_xyz
'x, y, z'
'-x, -y, -z'

loop_
_atom_site_label
_atom_site_type_symbol
_atom_site_fract_x
_atom_site_fract_y
_atom_site_fract_z
_atom_site_U_iso_or_equiv
_atom_site_adp_type
_atom_site_occupancy
_atom_site_symmetry_multiplicity
_atom_site_calc_flag
_atom_site_refinement_flags
_atom_site_disorder_assembly
_atom_site_disorder_group
Br1 Br 0.12873(3) 0.08871(3) 0.18607(3) 0.04252(9) Uani 1 1 d . . .
Br2 Br 0.21325(3) 0.39312(3) 0.17158(2) 0.03803(9) Uani 1 1 d . . .
Br3 Br 0.16348(3) 0.22395(3) 0.42510(2) 0.04093(9) Uani 1 1 d . . .
P1 P -0.14643(6) 0.37843(5) 0.26744(5) 0.01899(12) Uani 1 1 d . . .
Al1 Al 0.09293(8) 0.27028(8) 0.26233(6) 0.02671(16) Uani 1 1 d . . .
C3 C -0.2334(2) 0.3117(2) 0.18035(18) 0.0201(4) Uani 1 1 d . . .
C4 C -0.2304(2) 0.2308(2) 0.01531(19) 0.0243(5) Uani 1 1 d . . .
H4A H -0.1893 0.2159 -0.0504 0.029 Uiso 1 1 calc R . .
C5 C -0.1749(2) 0.2915(2) 0.08156(18) 0.0204(4) Uani 1 1 d . . .
C6 C -0.0001(3) 0.5421(3) 0.3685(2) 0.0281(5) Uani 1 1 d . . .
H6A H 0.0489 0.5992 0.3888 0.042 Uiso 1 1 calc R . .
H6B H 0.0607 0.4660 0.3503 0.042 Uiso 1 1 calc R . .
H6C H -0.0593 0.5239 0.4255 0.042 Uiso 1 1 calc R . .
C7 C -0.2113(2) 0.3572(2) 0.39945(18) 0.0213(4) Uani 1 1 d . . .
C8 C -0.2832(2) 0.4543(2) 0.45665(19) 0.0228(5) Uani 1 1 d . . .
C9 C -0.2416(2) 0.6112(2) 0.15422(19) 0.0231(5) Uani 1 1 d . . .
C10 C -0.3538(2) 0.2794(2) 0.20721(19) 0.0227(4) Uani 1 1 d . . .
C11 C -0.1592(2) 0.5419(2) 0.22957(18) 0.0202(4) Uani 1 1 d . . .
C14 C -0.0777(2) 0.5993(2) 0.27790(18) 0.0219(4) Uani 1 1 d . . .
C16 C -0.1808(3) 0.2368(2) 0.4474(2) 0.0250(5) Uani 1 1 d . . .
C17 C -0.3416(3) 0.5829(2) 0.4137(2) 0.0281(5) Uani 1 1 d . . .
H17A H -0.3864 0.6319 0.4690 0.042 Uiso 1 1 calc R . .
H17B H -0.4040 0.5802 0.3630 0.042 Uiso 1 1 calc R . .
H17C H -0.2722 0.6200 0.3812 0.042 Uiso 1 1 calc R . .
C18 C -0.3088(3) 0.4291(3) 0.5610(2) 0.0285(5) Uani 1 1 d . . .
H18A H -0.3546 0.4945 0.5999 0.034 Uiso 1 1 calc R . .
C19 C -0.0603(2) 0.3434(3) 0.0393(2) 0.0268(5) Uani 1 1 d . . .
H19A H -0.0355 0.3188 -0.0302 0.040 Uiso 1 1 calc R . .
H19B H 0.0135 0.3120 0.0828 0.040 Uiso 1 1 calc R . .
H19C H -0.0848 0.4331 0.0380 0.040 Uiso 1 1 calc R . .
C109 C -0.3438(3) 0.1917(2) 0.0428(2) 0.0244(5) Uani 1 1 d . . .
C108 C -0.4052(2) 0.2196(2) 0.1368(2) 0.0247(5) Uani 1 1 d . . .
H10A H -0.4857 0.1973 0.1546 0.030 Uiso 1 1 calc R . .
C107 C -0.0733(3) 0.7202(2) 0.2472(2) 0.0262(5) Uani 1 1 d . . .
H10B H -0.0182 0.7581 0.2805 0.031 Uiso 1 1 calc R . .
C106 C -0.4000(3) 0.1226(3) -0.0284(2) 0.0347(6) Uani 1 1 d . . .
H10C H -0.4798 0.1026 0.0038 0.052 Uiso 1 1 calc R . .
H10D H -0.3364 0.0466 -0.0431 0.052 Uiso 1 1 calc R . .
H10E H -0.4204 0.1735 -0.0922 0.052 Uiso 1 1 calc R . .
C105 C -0.1475(3) 0.7870(2) 0.1693(2) 0.0289(5) Uani 1 1 d . . .
C104 C -0.2313(3) 0.7305(2) 0.1258(2) 0.0263(5) Uani 1 1 d . . .
H10F H -0.2844 0.7759 0.0738 0.032 Uiso 1 1 calc R . .
C103 C -0.2097(3) 0.2180(3) 0.5517(2) 0.0294(5) Uani 1 1 d . . .
H10G H -0.1868 0.1371 0.5835 0.035 Uiso 1 1 calc R . .
C102 C -0.3476(3) 0.5696(3) 0.1059(2) 0.0302(5) Uani 1 1 d . . .
H10H H -0.3898 0.6344 0.0563 0.045 Uiso 1 1 calc R . .
H10I H -0.4123 0.5526 0.1590 0.045 Uiso 1 1 calc R . .
H10J H -0.3093 0.4950 0.0713 0.045 Uiso 1 1 calc R . .
C101 C -0.1270(3) 0.1231(3) 0.3907(2) 0.0335(6) Uani 1 1 d . . .
H10K H -0.1139 0.0505 0.4394 0.050 Uiso 1 1 calc R . .
H10L H -0.0436 0.1287 0.3553 0.050 Uiso 1 1 calc R . .
H10M H -0.1888 0.1163 0.3408 0.050 Uiso 1 1 calc R . .
C12 C -0.2705(3) 0.3131(3) 0.6106(2) 0.0304(5) Uani 1 1 d . . .
C100 C -0.2964(4) 0.2935(4) 0.7241(2) 0.0459(8) Uani 1 1 d . . .
H10N H -0.2634 0.2068 0.7462 0.069 Uiso 1 1 calc R . .
H10O H -0.3904 0.3170 0.7406 0.069 Uiso 1 1 calc R . .
H10P H -0.2523 0.3439 0.7594 0.069 Uiso 1 1 calc R . .
C200 C -0.1391(4) 0.9163(3) 0.1352(3) 0.0425(7) Uani 1 1 d . . .
H20A H -0.0754 0.9401 0.1749 0.064 Uiso 1 1 calc R . .
H20B H -0.2247 0.9717 0.1460 0.064 Uiso 1 1 calc R . .
H20C H -0.1116 0.9212 0.0626 0.064 Uiso 1 1 calc R . .
C303 C -0.4386(3) 0.3129(3) 0.3020(2) 0.0319(6) Uani 1 1 d . . .
H30A H -0.5168 0.2801 0.3023 0.048 Uiso 1 1 calc R . .
H30B H -0.4643 0.4024 0.3030 0.048 Uiso 1 1 calc R . .
H30C H -0.3901 0.2780 0.3625 0.048 Uiso 1 1 calc R . .
C302 C 0.4850(6) -0.0398(5) 0.4691(6) 0.113(3) Uani 1 1 d D . .
H30D H 0.3899 -0.0197 0.4604 0.136 Uiso 1 1 calc R . .
H30E H 0.5104 -0.1248 0.5006 0.136 Uiso 1 1 calc R . .
C301 C 0.5571(8) -0.0295(8) 0.3670(6) 0.133(3) Uani 1 1 d D . .
H30F H 0.5630 0.0566 0.3494 0.160 Uiso 1 1 calc R . .
H30G H 0.6467 -0.0813 0.3699 0.160 Uiso 1 1 calc R . .
C300 C 0.4906(12) -0.0678(13) 0.2921(7) 0.197(6) Uani 1 1 d D . .
H30H H 0.5376 -0.0614 0.2256 0.296 Uiso 1 1 calc R . .
H30I H 0.4024 -0.0155 0.2889 0.296 Uiso 1 1 calc R . .
H30J H 0.4854 -0.1531 0.3096 0.296 Uiso 1 1 calc R . .

loop_
_atom_site_aniso_label
_atom_site_aniso_U_11
_atom_site_aniso_U_22
_atom_site_aniso_U_33
_atom_site_aniso_U_23
_atom_site_aniso_U_13
_atom_site_aniso_U_12
Br1 0.04638(18) 0.03328(16) 0.04336(18) -0.01374(13) 0.00019(14) 0.00328(13)
Br2 0.02860(14) 0.05022(19) 0.03647(16) 0.00055(13) -0.00216(11) -0.01285(12)
Br3 0.04397(17) 0.04261(18) 0.03151(16) -0.00051(12) -0.01511(13) 0.00257(13)
P1 0.0226(3) 0.0171(3) 0.0167(3) -0.0009(2) -0.0017(2) -0.0033(2)
Al1 0.0247(4) 0.0273(4) 0.0258(4) -0.0034(3) -0.0041(3) 0.0000(3)
C3 0.0228(10) 0.0173(10) 0.0195(10) -0.0022(8) -0.0025(8) -0.0022(8)
C4 0.0280(11) 0.0230(11) 0.0208(11) -0.0040(9) -0.0027(9) -0.0022(9)
C5 0.0223(10) 0.0199(10) 0.0188(10) -0.0006(8) -0.0030(8) -0.0039(8)
C6 0.0316(12) 0.0303(13) 0.0236(12) -0.0027(10) -0.0073(10) -0.0072(10)
C7 0.0243(10) 0.0222(11) 0.0180(10) -0.0017(8) -0.0018(8) -0.0064(9)
C8 0.0228(10) 0.0247(12) 0.0218(11) -0.0046(9) -0.0002(9) -0.0067(9)
C9 0.0227(10) 0.0222(11) 0.0231(11) -0.0013(9) -0.0032(9) -0.0022(9)
C10 0.0233(10) 0.0203(11) 0.0240(11) -0.0021(9) -0.0005(9) -0.0039(9)
C11 0.0230(10) 0.0177(10) 0.0188(10) 0.0003(8) -0.0022(8) -0.0026(8)
C14 0.0221(10) 0.0231(11) 0.0200(11) -0.0016(9) -0.0011(8) -0.0039(9)
C16 0.0281(12) 0.0237(12) 0.0228(12) 0.0011(9) -0.0018(9) -0.0065(9)
C17 0.0285(12) 0.0241(12) 0.0295(13) -0.0054(10) 0.0033(10) -0.0019(10)
C18 0.0251(11) 0.0386(14) 0.0229(12) -0.0079(10) 0.0030(9) -0.0086(10)
C19 0.0245(11) 0.0356(14) 0.0208(11) -0.0018(10) 0.0002(9) -0.0085(10)
C109 0.0288(12) 0.0161(10) 0.0287(12) -0.0019(9) -0.0066(10) -0.0042(9)
C108 0.0253(11) 0.0198(11) 0.0299(13) -0.0015(9) -0.0018(9) -0.0071(9)
C107 0.0281(12) 0.0217(11) 0.0300(13) -0.0036(9) -0.0021(10) -0.0073(9)
C106 0.0388(15) 0.0319(14) 0.0372(15) -0.0106(12) -0.0086(12) -0.0111(12)
C105 0.0346(13) 0.0190(11) 0.0308(13) 0.0002(10) -0.0008(11) -0.0028(10)
C104 0.0286(12) 0.0202(11) 0.0267(12) 0.0010(9) -0.0048(10) 0.0009(9)
C103 0.0304(12) 0.0342(14) 0.0243(12) 0.0069(10) -0.0021(10) -0.0123(11)
C102 0.0314(13) 0.0247(12) 0.0336(14) 0.0013(10) -0.0134(11) -0.0026(10)
C101 0.0446(16) 0.0223(12) 0.0326(14) 0.0001(10) -0.0017(12) -0.0068(11)
C12 0.0305(13) 0.0406(15) 0.0213(12) 0.0016(11) 0.0004(10) -0.0131(11)
C100 0.0512(19) 0.061(2) 0.0219(14) 0.0024(14) 0.0090(13) -0.0116(16)
C200 0.0521(19) 0.0217(13) 0.054(2) 0.0055(13) -0.0087(15) -0.0100(13)
C303 0.0248(12) 0.0427(16) 0.0305(14) -0.0109(12) 0.0039(10) -0.0107(11)
C302 0.056(3) 0.088(5) 0.180(8) 0.069(5) 0.004(4) -0.020(3)
C301 0.120(6) 0.129(6) 0.150(8) 0.058(6) 0.009(5) -0.058(5)
C300 0.218(12) 0.312(17) 0.122(8) -0.085(9) 0.066(8) -0.177(12)

loop_
_atom_type_symbol
_atom_type_description
_atom_type_scat_dispersion_real
_atom_type_scat_dispersion_imag
_atom_type_scat_source
C C 0.0033 0.0016 'International Tables Vol C Tables 4.2.6.8 and 6.1.1.4'
H H 0.0000 0.0000 'International Tables Vol C Tables 4.2.6.8 and 6.1.1.4'
Al Al 0.0645 0.0514 'International Tables Vol C Tables 4.2.6.8 and 6.1.1.4'
P P 0.1023 0.0942 'International Tables Vol C Tables 4.2.6.8 and 6.1.1.4'
Br Br -0.2901 2.4595 'International Tables Vol C Tables 4.2.6.8 and 6.1.1.4'

loop_
_geom_angle_atom_site_label_1
_geom_angle_atom_site_label_2
_geom_angle_atom_site_label_3
_geom_angle
_geom_angle_site_symmetry_1
_geom_angle_site_symmetry_3
_geom_angle_publ_flag
C3 P1 C11 110.36(11) . . ?
C3 P1 C7 110.27(11) . . ?
C11 P1 C7 110.64(11) . . ?
C3 P1 Al1 110.07(8) . . ?
C11 P1 Al1 108.29(8) . . ?
C7 P1 Al1 107.13(8) . . ?
Br2 Al1 Br3 109.79(4) . . ?
Br2 Al1 Br1 108.35(4) . . ?
Br3 Al1 Br1 107.21(4) . . ?
Br2 Al1 P1 109.83(4) . . ?
Br3 Al1 P1 110.23(4) . . ?
Br1 Al1 P1 111.36(4) . . ?
C5 C3 C10 119.2(2) . . ?
C5 C3 P1 117.17(17) . . ?
C10 C3 P1 123.63(18) . . ?
C109 C4 C5 121.7(2) . . ?
C4 C5 C3 119.7(2) . . ?
C4 C5 C19 117.2(2) . . ?
C3 C5 C19 122.9(2) . . ?
C16 C7 C8 118.9(2) . . ?
C16 C7 P1 116.99(18) . . ?
C8 C7 P1 124.04(19) . . ?
C18 C8 C7 118.3(2) . . ?
C18 C8 C17 116.0(2) . . ?
C7 C8 C17 125.6(2) . . ?
C104 C9 C11 118.3(2) . . ?
C104 C9 C102 115.8(2) . . ?
C11 C9 C102 125.7(2) . . ?
C108 C10 C3 118.2(2) . . ?
C108 C10 C303 116.1(2) . . ?
C3 C10 C303 125.5(2) . . ?
C14 C11 C9 119.0(2) . . ?
C14 C11 P1 116.29(18) . . ?
C9 C11 P1 124.65(18) . . ?
C107 C14 C11 119.8(2) . . ?
C107 C14 C6 115.8(2) . . ?
C11 C14 C6 124.2(2) . . ?
C103 C16 C7 119.5(2) . . ?
C103 C16 C101 116.4(2) . . ?
C7 C16 C101 123.9(2) . . ?
C12 C18 C8 123.1(2) . . ?
C108 C109 C4 118.1(2) . . ?
C108 C109 C106 120.9(2) . . ?
C4 C109 C106 121.0(2) . . ?
C109 C108 C10 122.9(2) . . ?
C105 C107 C14 121.8(2) . . ?
C104 C105 C107 117.4(2) . . ?
C104 C105 C200 121.4(3) . . ?
C107 C105 C200 121.2(3) . . ?
C105 C104 C9 123.4(2) . . ?
C12 C103 C16 122.2(3) . . ?
C103 C12 C18 117.5(2) . . ?
C103 C12 C100 122.2(3) . . ?
C18 C12 C100 120.3(3) . . ?
C302 C302 C301 108.9(6) 2_656 . ?
C300 C301 C302 109.4(6) . . ?

loop_
_geom_bond_atom_site_label_1
_geom_bond_atom_site_label_2
_geom_bond_distance
_geom_bond_site_symmetry_2
_geom_bond_publ_flag
Br1 Al1 2.2986(9) . ?
Br2 Al1 2.2924(9) . ?
Br3 Al1 2.2964(9) . ?
P1 C3 1.834(2) . ?
P1 C11 1.837(2) . ?
P1 C7 1.837(2) . ?
P1 Al1 2.5360(10) . ?
C3 C5 1.413(3) . ?
C3 C10 1.416(3) . ?
C4 C109 1.385(4) . ?
C4 C5 1.395(3) . ?
C5 C19 1.513(3) . ?
C6 C14 1.506(4) . ?
C7 C16 1.416(3) . ?
C7 C8 1.420(3) . ?
C8 C18 1.398(4) . ?
C8 C17 1.508(4) . ?
C9 C104 1.388(4) . ?
C9 C11 1.420(3) . ?
C9 C102 1.511(4) . ?
C10 C108 1.403(3) . ?
C10 C303 1.506(4) . ?
C11 C14 1.409(3) . ?
C14 C107 1.392(4) . ?
C16 C103 1.393(4) . ?
C16 C101 1.513(4) . ?
C18 C12 1.388(4) . ?
C109 C108 1.382(4) . ?
C109 C106 1.507(4) . ?
C107 C105 1.390(4) . ?
C105 C104 1.386(4) . ?
C105 C200 1.504(4) . ?
C103 C12 1.385(4) . ?
C12 C100 1.506(4) . ?
C302 C302 1.368(15) 2_656 ?
C302 C301 1.506(7) . ?
C301 C300 1.406(8) . ?
